data_4101799
loop_
_publ_author_name
'Bing-Feng Shi'
'Yang-Hui Zhang'
'Jonathan K. Lam'
'Dong-Hui Wang'
'Jin-Quan Yu'

_publ_section_title
;
 Pd(II)-Catalyzed Enantioselective C-H Olefination of Diphenylacetic Acids
;
_journal_name_full 'Journal of the American Chemical Society'
_journal_page_first 460
_journal_page_last 461
_journal_paper_doi 10.1021/ja909571z
_journal_volume 132
_journal_year 2010
_chemical_formula_sum 'C23 H19 Cl O2'
_chemical_formula_weight 362.83
_chemical_name_systematic
; 
 ? 
;
_space_group_IT_number 4
_symmetry_cell_setting monoclinic
_symmetry_space_group_name_Hall 'P 2yb'
_symmetry_space_group_name_H-M 'P 1 21 1'
_atom_sites_solution_hydrogens geom
_atom_sites_solution_primary direct
_atom_sites_solution_secondary difmap
_audit_creation_method SHELXL-97
_cell_angle_alpha 90.00
_cell_angle_beta 105.836(4)
_cell_angle_gamma 90.00
_cell_formula_units_Z 4
_cell_length_a 8.9623(6)
_cell_length_b 17.6350(13)
_cell_length_c 12.5098(8)
_cell_measurement_reflns_used 6260
_cell_measurement_temperature 100(2)
_cell_measurement_theta_max 65.12
_cell_measurement_theta_min 4.45
_cell_volume 1902.1(2)
_computing_cell_refinement 'Bruker SAINT'
_computing_data_collection 'Bruker APEX2'
_computing_data_reduction 'Bruker SAINT'
_computing_molecular_graphics 'Bruker SHELXTL'
_computing_publication_material 'Bruker SHELXTL'
_computing_structure_refinement 'SHELXL-97 (Sheldrick, 1997)'
_computing_structure_solution 'SHELXS-97 (Sheldrick, 1990)'
_diffrn_ambient_temperature 100(2)
_diffrn_measured_fraction_theta_full 0.997
_diffrn_measured_fraction_theta_max 0.974
_diffrn_measurement_device_type 'Bruker APEX-II CCD'
_diffrn_measurement_method '\f and \w scans'
_diffrn_radiation_monochromator graphite
_diffrn_radiation_source 'fine-focus sealed tube'
_diffrn_radiation_type CuK\a
_diffrn_radiation_wavelength 1.54178
_diffrn_reflns_av_R_equivalents 0.0372
_diffrn_reflns_av_sigmaI/netI 0.0607
_diffrn_reflns_limit_h_max 10
_diffrn_reflns_limit_h_min -10
_diffrn_reflns_limit_k_max 20
_diffrn_reflns_limit_k_min -19
_diffrn_reflns_limit_l_max 14
_diffrn_reflns_limit_l_min -14
_diffrn_reflns_number 9471
_diffrn_reflns_theta_full 55.00
_diffrn_reflns_theta_max 65.12
_diffrn_reflns_theta_min 3.67
_exptl_absorpt_coefficient_mu 1.877
_exptl_absorpt_correction_T_max 0.8345
_exptl_absorpt_correction_T_min 0.5762
_exptl_absorpt_correction_type multi-scan
_exptl_absorpt_process_details sadabs
_exptl_crystal_colour colorless
_exptl_crystal_density_diffrn 1.267
_exptl_crystal_density_method 'not measured'
_exptl_crystal_description blade
_exptl_crystal_F_000 760
_exptl_crystal_size_max 0.33
_exptl_crystal_size_mid 0.20
_exptl_crystal_size_min 0.10
_refine_diff_density_max 0.172
_refine_diff_density_min -0.226
_refine_diff_density_rms 0.044
_refine_ls_abs_structure_details 'Flack H D (1983), Acta Cryst. A39, 876-881'
_refine_ls_abs_structure_Flack 0.010(11)
_refine_ls_extinction_method none
_refine_ls_goodness_of_fit_ref 1.054
_refine_ls_hydrogen_treatment mixed
_refine_ls_matrix_type full
_refine_ls_number_parameters 477
_refine_ls_number_reflns 5127
_refine_ls_number_restraints 1
_refine_ls_restrained_S_all 1.054
_refine_ls_R_factor_all 0.0369
_refine_ls_R_factor_gt 0.0331
_refine_ls_shift/su_max 0.001
_refine_ls_shift/su_mean 0.000
_refine_ls_structure_factor_coef Fsqd
_refine_ls_weighting_details 'calc w=1/[\s^2^(Fo^2^)+(0.0300P)^2^+0.2000P] where P=(Fo^2^+2Fc^2^)/3'
_refine_ls_weighting_scheme calc
_refine_ls_wR_factor_gt 0.0750
_refine_ls_wR_factor_ref 0.0836
_reflns_number_gt 4762
_reflns_number_total 5127
_reflns_threshold_expression >2sigma(I)
_cod_data_source_file ja909571z_si_001.cif
_cod_data_source_block yu14
_cod_database_code 4101799

loop_
_symmetry_equiv_pos_as_xyz
'x, y, z'
'-x, y+1/2, -z'

loop_
_atom_site_label
_atom_site_type_symbol
_atom_site_fract_x
_atom_site_fract_y
_atom_site_fract_z
_atom_site_U_iso_or_equiv
_atom_site_adp_type
_atom_site_occupancy
_atom_site_symmetry_multiplicity
_atom_site_calc_flag
_atom_site_refinement_flags
_atom_site_disorder_assembly
_atom_site_disorder_group
Cl1 Cl -0.31090(8) 0.45847(4) 0.50366(5) 0.03095(17) Uani 1 1 d . . .
Cl1' Cl 0.70286(8) 0.54990(4) 0.94289(6) 0.03450(18) Uani 1 1 d . . .
O1 O -0.06400(19) 0.21506(11) 1.00730(13) 0.0228(4) Uani 1 1 d . . .
O1' O 0.22090(19) 0.19764(10) 0.89628(13) 0.0210(4) Uani 1 1 d . . .
O2 O 0.18575(19) 0.23554(10) 1.09139(14) 0.0201(4) Uani 1 1 d . . .
O2' O -0.0140(2) 0.14750(12) 0.83184(16) 0.0272(5) Uani 1 1 d . . .
C1 C 0.0186(3) 0.48578(16) 0.7875(2) 0.0230(6) Uani 1 1 d . . .
H1A H 0.1057 0.5179 0.8151 0.028 Uiso 1 1 calc R . .
C1' C 0.3697(3) 0.47546(16) 0.6828(2) 0.0258(6) Uani 1 1 d . . .
H1'A H 0.3214 0.4918 0.6091 0.031 Uiso 1 1 calc R . .
C2 C -0.0712(3) 0.49401(16) 0.6791(2) 0.0227(6) Uani 1 1 d . . .
H2A H -0.0469 0.5319 0.6325 0.027 Uiso 1 1 calc R . .
C2' C 0.4864(3) 0.51966(16) 0.7503(2) 0.0278(6) Uani 1 1 d . . .
H2'A H 0.5182 0.5655 0.7232 0.033 Uiso 1 1 calc R . .
C3 C -0.1962(3) 0.44667(16) 0.63961(19) 0.0229(6) Uani 1 1 d . . .
C3' C 0.5548(3) 0.49568(16) 0.8567(2) 0.0259(6) Uani 1 1 d . . .
C4 C -0.2334(3) 0.39014(17) 0.7045(2) 0.0236(6) Uani 1 1 d . . .
H4A H -0.3192 0.3575 0.6754 0.028 Uiso 1 1 calc R . .
C4' C 0.5123(3) 0.42905(17) 0.8973(2) 0.0272(6) Uani 1 1 d . . .
H4'A H 0.5621 0.4130 0.9708 0.033 Uiso 1 1 calc R . .
C5 C -0.1426(3) 0.38219(15) 0.8130(2) 0.0223(6) Uani 1 1 d . . .
H5A H -0.1657 0.3431 0.8583 0.027 Uiso 1 1 calc R . .
C5' C 0.3955(3) 0.38555(16) 0.8292(2) 0.0270(6) Uani 1 1 d . . .
H5'A H 0.3648 0.3396 0.8568 0.032 Uiso 1 1 calc R . .
C6 C -0.0175(3) 0.43077(15) 0.8570(2) 0.0213(6) Uani 1 1 d . . .
C6' C 0.3219(3) 0.40830(15) 0.7200(2) 0.0216(6) Uani 1 1 d . . .
C7 C 0.0760(3) 0.42651(15) 0.9735(2) 0.0205(5) Uani 1 1 d . . .
H7A H 0.1781 0.4467 0.9907 0.025 Uiso 1 1 calc R . .
C7' C 0.1965(3) 0.36382(15) 0.6463(2) 0.0208(5) Uani 1 1 d . . .
H7'A H 0.1455 0.3848 0.5758 0.025 Uiso 1 1 calc R . .
C8 C 0.0294(3) 0.39663(15) 1.05688(19) 0.0179(5) Uani 1 1 d . . .
H8A H -0.0719 0.3756 1.0400 0.021 Uiso 1 1 calc R . .
C8' C 0.1499(3) 0.29624(15) 0.67162(19) 0.0199(5) Uani 1 1 d . . .
H8'A H 0.2010 0.2772 0.7433 0.024 Uiso 1 1 calc R . .
C9 C 0.1243(3) 0.39397(15) 1.17359(19) 0.0177(5) Uani 1 1 d . . .
C9' C 0.0291(3) 0.24761(15) 0.60212(19) 0.0182(5) Uani 1 1 d . . .
C10 C 0.2215(3) 0.45496(15) 1.21700(19) 0.0197(5) Uani 1 1 d . . .
H10A H 0.2239 0.4977 1.1712 0.024 Uiso 1 1 calc R . .
C10' C -0.0878(3) 0.27897(16) 0.51645(19) 0.0201(5) Uani 1 1 d . . .
H10B H -0.0892 0.3322 0.5043 0.024 Uiso 1 1 calc R . .
C11 C 0.3146(3) 0.45435(16) 1.3258(2) 0.0229(5) Uani 1 1 d . . .
H11A H 0.3814 0.4959 1.3539 0.027 Uiso 1 1 calc R . .
C11' C -0.2021(3) 0.23419(16) 0.44857(19) 0.0220(6) Uani 1 1 d . . .
H11B H -0.2821 0.2567 0.3916 0.026 Uiso 1 1 calc R . .
C12 C 0.3091(3) 0.39284(17) 1.3925(2) 0.0250(6) Uani 1 1 d . . .
H12A H 0.3727 0.3918 1.4669 0.030 Uiso 1 1 calc R . .
C12' C -0.1991(3) 0.15677(16) 0.46411(19) 0.0220(6) Uani 1 1 d . . .
H12B H -0.2759 0.1257 0.4167 0.026 Uiso 1 1 calc R . .
C13 C 0.2113(3) 0.33266(16) 1.3515(2) 0.0213(6) Uani 1 1 d . . .
H13A H 0.2077 0.2911 1.3990 0.026 Uiso 1 1 calc R . .
C13' C -0.0835(3) 0.12395(16) 0.54943(19) 0.0204(5) Uani 1 1 d . . .
H13B H -0.0820 0.0705 0.5594 0.024 Uiso 1 1 calc R . .
C14 C 0.1180(3) 0.33144(15) 1.24244(19) 0.0178(5) Uani 1 1 d . . .
C14' C 0.0299(3) 0.16836(15) 0.62014(18) 0.0161(5) Uani 1 1 d . . .
C15 C 0.0115(3) 0.26415(14) 1.19761(18) 0.0170(5) Uani 1 1 d . . .
C15' C 0.1545(3) 0.13204(15) 0.71665(18) 0.0176(5) Uani 1 1 d . . .
C16 C 0.0564(3) 0.19307(15) 1.27395(19) 0.0215(5) Uani 1 1 d . . .
H16A H 0.0429 0.2044 1.3474 0.032 Uiso 1 1 calc R . .
H16B H 0.1650 0.1798 1.2814 0.032 Uiso 1 1 calc R . .
H16C H -0.0104 0.1504 1.2410 0.032 Uiso 1 1 calc R . .
C16' C 0.1353(3) 0.04469(15) 0.7231(2) 0.0215(5) Uani 1 1 d . . .
H16D H 0.2170 0.0245 0.7855 0.032 Uiso 1 1 calc R . .
H16E H 0.1434 0.0214 0.6538 0.032 Uiso 1 1 calc R . .
H16F H 0.0336 0.0331 0.7341 0.032 Uiso 1 1 calc R . .
C17 C 0.0390(3) 0.23710(14) 1.08753(19) 0.0178(5) Uani 1 1 d . . .
C17' C 0.1263(3) 0.16288(14) 0.82449(19) 0.0160(5) Uani 1 1 d . . .
C18 C -0.1597(3) 0.28184(14) 1.18531(17) 0.0159(5) Uani 1 1 d . . .
C18' C 0.3181(3) 0.14686(14) 0.70743(19) 0.0186(5) Uani 1 1 d . . .
C19 C -0.2749(3) 0.22763(15) 1.1437(2) 0.0215(5) Uani 1 1 d . . .
H19A H -0.2471 0.1801 1.1191 0.026 Uiso 1 1 calc R . .
C19' C 0.4478(3) 0.14013(16) 0.7989(2) 0.0238(6) Uani 1 1 d . . .
H19B H 0.4346 0.1261 0.8691 0.029 Uiso 1 1 calc R . .
C20 C -0.4287(3) 0.24221(17) 1.1378(2) 0.0246(6) Uani 1 1 d . . .
H20A H -0.5051 0.2046 1.1095 0.030 Uiso 1 1 calc R . .
C20' C 0.5950(3) 0.15359(18) 0.7885(2) 0.0299(6) Uani 1 1 d . . .
H20B H 0.6815 0.1500 0.8522 0.036 Uiso 1 1 calc R . .
C21 C -0.4722(3) 0.31156(16) 1.1730(2) 0.0222(6) Uani 1 1 d . . .
H21A H -0.5779 0.3217 1.1683 0.027 Uiso 1 1 calc R . .
C21' C 0.6184(3) 0.17226(18) 0.6867(2) 0.0301(6) Uani 1 1 d . . .
H21B H 0.7196 0.1824 0.6801 0.036 Uiso 1 1 calc R . .
C22 C -0.3589(3) 0.36576(15) 1.2150(2) 0.0205(5) Uani 1 1 d . . .
H22A H -0.3870 0.4132 1.2398 0.025 Uiso 1 1 calc R . .
C22' C 0.4902(3) 0.17584(18) 0.5947(2) 0.0282(6) Uani 1 1 d . . .
H22B H 0.5040 0.1872 0.5238 0.034 Uiso 1 1 calc R . .
C23 C -0.2051(3) 0.35090(14) 1.22097(19) 0.0185(5) Uani 1 1 d . . .
H23A H -0.1289 0.3885 1.2499 0.022 Uiso 1 1 calc R . .
C23' C 0.3432(3) 0.16308(16) 0.6051(2) 0.0234(6) Uani 1 1 d . . .
H23B H 0.2572 0.1654 0.5409 0.028 Uiso 1 1 calc R . .
H2 H 0.195(4) 0.217(2) 1.025(3) 0.037(9) Uiso 1 1 d . . .
H2' H -0.021(5) 0.168(3) 0.878(3) 0.061(15) Uiso 1 1 d . . .

loop_
_atom_site_aniso_label
_atom_site_aniso_U_11
_atom_site_aniso_U_22
_atom_site_aniso_U_33
_atom_site_aniso_U_23
_atom_site_aniso_U_13
_atom_site_aniso_U_12
Cl1 0.0283(3) 0.0409(4) 0.0204(3) 0.0062(3) 0.0012(2) 0.0014(3)
Cl1' 0.0328(4) 0.0292(4) 0.0363(3) -0.0098(3) 0.0007(3) -0.0079(3)
O1 0.0146(9) 0.0327(11) 0.0205(8) -0.0069(7) 0.0039(7) -0.0026(7)
O1' 0.0165(9) 0.0257(10) 0.0208(8) -0.0039(7) 0.0049(7) -0.0025(7)
O2 0.0131(8) 0.0269(10) 0.0206(8) -0.0053(7) 0.0052(7) 0.0006(7)
O2' 0.0155(9) 0.0425(13) 0.0255(9) -0.0124(9) 0.0089(8) -0.0069(8)
C1 0.0235(14) 0.0215(14) 0.0247(12) -0.0010(11) 0.0077(11) -0.0010(11)
C1' 0.0281(15) 0.0228(15) 0.0239(12) 0.0016(11) 0.0027(10) 0.0003(11)
C2 0.0293(15) 0.0204(14) 0.0209(12) 0.0026(10) 0.0108(11) 0.0019(11)
C2' 0.0318(16) 0.0158(14) 0.0339(14) -0.0012(11) 0.0056(12) -0.0046(11)
C3 0.0230(13) 0.0284(15) 0.0171(11) 0.0011(11) 0.0050(10) 0.0049(11)
C3' 0.0247(14) 0.0250(15) 0.0275(13) -0.0076(11) 0.0062(11) -0.0017(11)
C4 0.0198(13) 0.0290(15) 0.0222(12) -0.0017(11) 0.0059(10) -0.0024(11)
C4' 0.0273(15) 0.0307(16) 0.0218(12) -0.0002(11) 0.0037(11) -0.0045(12)
C5 0.0256(14) 0.0205(14) 0.0214(12) 0.0034(10) 0.0073(11) -0.0011(11)
C5' 0.0322(15) 0.0241(15) 0.0240(12) 0.0020(11) 0.0066(11) -0.0075(12)
C6 0.0216(13) 0.0212(14) 0.0220(12) 0.0000(10) 0.0075(10) 0.0021(10)
C6' 0.0236(14) 0.0202(15) 0.0210(12) -0.0016(10) 0.0060(10) 0.0009(10)
C7 0.0173(12) 0.0214(14) 0.0221(12) -0.0021(10) 0.0041(10) -0.0008(10)
C7' 0.0200(13) 0.0224(14) 0.0199(11) 0.0005(10) 0.0056(10) 0.0004(10)
C8 0.0147(12) 0.0177(13) 0.0201(11) 0.0010(10) 0.0027(9) 0.0005(10)
C8' 0.0213(13) 0.0201(14) 0.0176(11) 0.0013(10) 0.0045(10) 0.0025(10)
C9 0.0125(12) 0.0203(13) 0.0212(11) -0.0001(10) 0.0065(10) 0.0017(10)
C9' 0.0174(12) 0.0208(14) 0.0177(11) 0.0004(10) 0.0073(10) 0.0009(10)
C10 0.0176(12) 0.0183(13) 0.0242(11) -0.0001(11) 0.0075(10) -0.0010(10)
C10' 0.0202(13) 0.0215(14) 0.0207(11) 0.0024(10) 0.0090(10) 0.0009(10)
C11 0.0183(12) 0.0247(14) 0.0256(12) -0.0075(11) 0.0061(10) -0.0051(11)
C11' 0.0184(12) 0.0319(16) 0.0157(11) 0.0026(11) 0.0049(10) 0.0017(11)
C12 0.0196(13) 0.0356(17) 0.0175(11) -0.0055(11) 0.0009(10) -0.0056(12)
C12' 0.0161(12) 0.0322(16) 0.0176(11) -0.0039(10) 0.0046(10) -0.0057(11)
C13 0.0188(13) 0.0262(15) 0.0189(12) 0.0016(10) 0.0050(10) -0.0014(10)
C13' 0.0199(13) 0.0212(14) 0.0229(12) -0.0014(10) 0.0107(10) -0.0041(10)
C14 0.0130(12) 0.0220(14) 0.0196(11) -0.0032(10) 0.0068(10) 0.0012(10)
C14' 0.0129(11) 0.0218(13) 0.0155(10) -0.0012(10) 0.0073(9) 0.0006(10)
C15 0.0159(12) 0.0194(14) 0.0160(11) -0.0014(10) 0.0047(9) 0.0006(10)
C15' 0.0154(12) 0.0197(14) 0.0187(11) -0.0011(10) 0.0063(10) -0.0003(10)
C16 0.0184(13) 0.0211(14) 0.0240(12) 0.0015(11) 0.0042(10) 0.0004(10)
C16' 0.0206(13) 0.0171(14) 0.0277(13) 0.0007(11) 0.0080(10) 0.0003(11)
C17 0.0155(12) 0.0153(13) 0.0220(12) -0.0005(10) 0.0042(10) 0.0006(10)
C17' 0.0127(12) 0.0143(12) 0.0208(11) 0.0039(10) 0.0042(10) 0.0016(9)
C18 0.0157(12) 0.0196(13) 0.0131(10) 0.0024(9) 0.0048(9) -0.0013(10)
C18' 0.0171(12) 0.0156(13) 0.0242(12) -0.0031(10) 0.0076(10) 0.0004(10)
C19 0.0192(13) 0.0214(14) 0.0254(12) -0.0048(11) 0.0086(10) -0.0021(11)
C19' 0.0174(13) 0.0315(16) 0.0226(12) 0.0016(11) 0.0056(10) 0.0031(11)
C20 0.0170(13) 0.0297(16) 0.0265(13) -0.0077(11) 0.0047(10) -0.0071(11)
C20' 0.0164(13) 0.0425(19) 0.0304(13) -0.0051(13) 0.0057(11) 0.0031(12)
C21 0.0135(12) 0.0294(15) 0.0240(12) 0.0000(11) 0.0054(10) 0.0014(10)
C21' 0.0170(13) 0.0383(17) 0.0365(14) -0.0033(13) 0.0098(11) -0.0006(12)
C22 0.0169(12) 0.0214(14) 0.0250(12) -0.0008(10) 0.0087(10) 0.0026(10)
C22' 0.0221(14) 0.0400(18) 0.0267(13) 0.0048(12) 0.0138(11) 0.0017(12)
C23 0.0148(12) 0.0199(14) 0.0213(11) 0.0020(10) 0.0055(10) -0.0008(10)
C23' 0.0184(13) 0.0291(15) 0.0223(12) 0.0010(11) 0.0047(10) 0.0002(11)

loop_
_atom_type_symbol
_atom_type_description
_atom_type_scat_dispersion_real
_atom_type_scat_dispersion_imag
_atom_type_scat_source
C C 0.0181 0.0091 'International Tables Vol C Tables 4.2.6.8 and 6.1.1.4'
H H 0.0000 0.0000 'International Tables Vol C Tables 4.2.6.8 and 6.1.1.4'
O O 0.0492 0.0322 'International Tables Vol C Tables 4.2.6.8 and 6.1.1.4'
Cl Cl 0.3639 0.7018 'International Tables Vol C Tables 4.2.6.8 and 6.1.1.4'

loop_
_geom_angle_atom_site_label_1
_geom_angle_atom_site_label_2
_geom_angle_atom_site_label_3
_geom_angle
_geom_angle_site_symmetry_1
_geom_angle_site_symmetry_3
_geom_angle_publ_flag
C17 O2 H2 109(2) . . ?
C17' O2' H2' 105(4) . . ?
C2 C1 C6 120.8(3) . . ?
C2 C1 H1A 119.6 . . ?
C6 C1 H1A 119.6 . . ?
C6' C1' C2' 121.8(2) . . ?
C6' C1' H1'A 119.1 . . ?
C2' C1' H1'A 119.1 . . ?
C3 C2 C1 119.2(2) . . ?
C3 C2 H2A 120.4 . . ?
C1 C2 H2A 120.4 . . ?
C3' C2' C1' 118.6(3) . . ?
C3' C2' H2'A 120.7 . . ?
C1' C2' H2'A 120.7 . . ?
C2 C3 C4 122.0(2) . . ?
C2 C3 Cl1 118.9(2) . . ?
C4 C3 Cl1 119.1(2) . . ?
C2' C3' C4' 121.8(3) . . ?
C2' C3' Cl1' 119.5(2) . . ?
C4' C3' Cl1' 118.7(2) . . ?
C3 C4 C5 118.5(3) . . ?
C3 C4 H4A 120.8 . . ?
C5 C4 H4A 120.8 . . ?
C3' C4' C5' 119.0(2) . . ?
C3' C4' H4'A 120.5 . . ?
C5' C4' H4'A 120.5 . . ?
C4 C5 C6 121.1(2) . . ?
C4 C5 H5A 119.5 . . ?
C6 C5 H5A 119.5 . . ?
C4' C5' C6' 121.0(3) . . ?
C4' C5' H5'A 119.5 . . ?
C6' C5' H5'A 119.5 . . ?
C1 C6 C5 118.5(2) . . ?
C1 C6 C7 119.0(2) . . ?
C5 C6 C7 122.4(2) . . ?
C1' C6' C5' 117.8(2) . . ?
C1' C6' C7' 119.9(2) . . ?
C5' C6' C7' 122.3(2) . . ?
C8 C7 C6 125.4(2) . . ?
C8 C7 H7A 117.3 . . ?
C6 C7 H7A 117.3 . . ?
C8' C7' C6' 124.4(2) . . ?
C8' C7' H7'A 117.8 . . ?
C6' C7' H7'A 117.8 . . ?
C7 C8 C9 124.6(2) . . ?
C7 C8 H8A 117.7 . . ?
C9 C8 H8A 117.7 . . ?
C7' C8' C9' 127.7(2) . . ?
C7' C8' H8'A 116.1 . . ?
C9' C8' H8'A 116.1 . . ?
C10 C9 C14 119.3(2) . . ?
C10 C9 C8 119.3(2) . . ?
C14 C9 C8 121.4(2) . . ?
C10' C9' C14' 119.0(2) . . ?
C10' C9' C8' 120.2(2) . . ?
C14' C9' C8' 120.8(2) . . ?
C11 C10 C9 121.3(2) . . ?
C11 C10 H10A 119.4 . . ?
C9 C10 H10A 119.4 . . ?
C11' C10' C9' 121.4(3) . . ?
C11' C10' H10B 119.3 . . ?
C9' C10' H10B 119.3 . . ?
C12 C11 C10 119.2(2) . . ?
C12 C11 H11A 120.4 . . ?
C10 C11 H11A 120.4 . . ?
C12' C11' C10' 119.7(2) . . ?
C12' C11' H11B 120.1 . . ?
C10' C11' H11B 120.1 . . ?
C11 C12 C13 120.3(2) . . ?
C11 C12 H12A 119.9 . . ?
C13 C12 H12A 119.9 . . ?
C11' C12' C13' 120.1(2) . . ?
C11' C12' H12B 120.0 . . ?
C13' C12' H12B 120.0 . . ?
C12 C13 C14 121.7(2) . . ?
C12 C13 H13A 119.1 . . ?
C14 C13 H13A 119.1 . . ?
C14' C13' C12' 120.9(2) . . ?
C14' C13' H13B 119.5 . . ?
C12' C13' H13B 119.5 . . ?
C13 C14 C9 118.2(2) . . ?
C13 C14 C15 121.3(2) . . ?
C9 C14 C15 120.5(2) . . ?
C13' C14' C9' 118.9(2) . . ?
C13' C14' C15' 120.7(2) . . ?
C9' C14' C15' 120.4(2) . . ?
C14 C15 C18 112.7(2) . . ?
C14 C15 C17 109.4(2) . . ?
C18 C15 C17 111.94(18) . . ?
C14 C15 C16 111.56(18) . . ?
C18 C15 C16 108.0(2) . . ?
C17 C15 C16 102.8(2) . . ?
C18' C15' C17' 113.40(19) . . ?
C18' C15' C14' 112.0(2) . . ?
C17' C15' C14' 106.45(19) . . ?
C18' C15' C16' 107.2(2) . . ?
C17' C15' C16' 104.95(19) . . ?
C14' C15' C16' 112.7(2) . . ?
C15 C16 H16A 109.5 . . ?
C15 C16 H16B 109.5 . . ?
H16A C16 H16B 109.5 . . ?
C15 C16 H16C 109.5 . . ?
H16A C16 H16C 109.5 . . ?
H16B C16 H16C 109.5 . . ?
C15' C16' H16D 109.5 . . ?
C15' C16' H16E 109.5 . . ?
H16D C16' H16E 109.5 . . ?
C15' C16' H16F 109.5 . . ?
H16D C16' H16F 109.5 . . ?
H16E C16' H16F 109.5 . . ?
O1 C17 O2 123.4(2) . . ?
O1 C17 C15 124.2(2) . . ?
O2 C17 C15 112.31(19) . . ?
O1' C17' O2' 122.6(2) . . ?
O1' C17' C15' 125.2(2) . . ?
O2' C17' C15' 112.2(2) . . ?
C23 C18 C19 117.7(2) . . ?
C23 C18 C15 121.1(2) . . ?
C19 C18 C15 121.0(2) . . ?
C23' C18' C19' 117.8(2) . . ?
C23' C18' C15' 120.4(2) . . ?
C19' C18' C15' 121.7(2) . . ?
C20 C19 C18 121.1(2) . . ?
C20 C19 H19A 119.5 . . ?
C18 C19 H19A 119.5 . . ?
C20' C19' C18' 120.7(2) . . ?
C20' C19' H19B 119.6 . . ?
C18' C19' H19B 119.6 . . ?
C19 C20 C21 120.5(2) . . ?
C19 C20 H20A 119.7 . . ?
C21 C20 H20A 119.7 . . ?
C19' C20' C21' 121.1(3) . . ?
C19' C20' H20B 119.5 . . ?
C21' C20' H20B 119.5 . . ?
C22 C21 C20 119.0(2) . . ?
C22 C21 H21A 120.5 . . ?
C20 C21 H21A 120.5 . . ?
C20' C21' C22' 118.3(3) . . ?
C20' C21' H21B 120.9 . . ?
C22' C21' H21B 120.9 . . ?
C23 C22 C21 120.3(3) . . ?
C23 C22 H22A 119.9 . . ?
C21 C22 H22A 119.9 . . ?
C23' C22' C21' 120.7(2) . . ?
C23' C22' H22B 119.6 . . ?
C21' C22' H22B 119.6 . . ?
C22 C23 C18 121.4(2) . . ?
C22 C23 H23A 119.3 . . ?
C18 C23 H23A 119.3 . . ?
C22' C23' C18' 121.4(2) . . ?
C22' C23' H23B 119.3 . . ?
C18' C23' H23B 119.3 . . ?

loop_
_geom_bond_atom_site_label_1
_geom_bond_atom_site_label_2
_geom_bond_distance
_geom_bond_site_symmetry_2
_geom_bond_publ_flag
Cl1 C3 1.743(2) . ?
Cl1' C3' 1.748(3) . ?
O1 C17 1.227(3) . ?
O1' C17' 1.219(3) . ?
O2 C17 1.303(3) . ?
O2 H2 0.91(3) . ?
O2' C17' 1.314(3) . ?
O2' H2' 0.69(4) . ?
C1 C2 1.383(4) . ?
C1 C6 1.397(4) . ?
C1 H1A 0.9500 . ?
C1' C6' 1.382(4) . ?
C1' C2' 1.390(4) . ?
C1' H1'A 0.9500 . ?
C2 C3 1.377(4) . ?
C2 H2A 0.9500 . ?
C2' C3' 1.372(4) . ?
C2' H2'A 0.9500 . ?
C3 C4 1.382(4) . ?
C3' C4' 1.374(4) . ?
C4 C5 1.386(4) . ?
C4 H4A 0.9500 . ?
C4' C5' 1.387(4) . ?
C4' H4'A 0.9500 . ?
C5 C6 1.399(4) . ?
C5 H5A 0.9500 . ?
C5' C6' 1.403(3) . ?
C5' H5'A 0.9500 . ?
C6 C7 1.472(3) . ?
C6' C7' 1.471(3) . ?
C7 C8 1.334(4) . ?
C7 H7A 0.9500 . ?
C7' C8' 1.330(4) . ?
C7' H7'A 0.9500 . ?
C8 C9 1.476(3) . ?
C8 H8A 0.9500 . ?
C8' C9' 1.467(4) . ?
C8' H8'A 0.9500 . ?
C9 C10 1.397(4) . ?
C9 C14 1.410(4) . ?
C9' C10' 1.392(3) . ?
C9' C14' 1.415(4) . ?
C10 C11 1.390(3) . ?
C10 H10A 0.9500 . ?
C10' C11' 1.385(4) . ?
C10' H10B 0.9500 . ?
C11 C12 1.377(4) . ?
C11 H11A 0.9500 . ?
C11' C12' 1.378(4) . ?
C11' H11B 0.9500 . ?
C12 C13 1.383(4) . ?
C12 H12A 0.9500 . ?
C12' C13' 1.394(3) . ?
C12' H12B 0.9500 . ?
C13 C14 1.393(3) . ?
C13 H13A 0.9500 . ?
C13' C14' 1.392(3) . ?
C13' H13B 0.9500 . ?
C14 C15 1.530(3) . ?
C14' C15' 1.542(3) . ?
C15 C18 1.531(3) . ?
C15 C17 1.539(3) . ?
C15 C16 1.561(4) . ?
C15' C18' 1.525(3) . ?
C15' C17' 1.538(3) . ?
C15' C16' 1.554(4) . ?
C16 H16A 0.9800 . ?
C16 H16B 0.9800 . ?
C16 H16C 0.9800 . ?
C16' H16D 0.9800 . ?
C16' H16E 0.9800 . ?
C16' H16F 0.9800 . ?
C18 C23 1.395(4) . ?
C18 C19 1.399(3) . ?
C18' C23' 1.389(4) . ?
C18' C19' 1.396(3) . ?
C19 C20 1.384(4) . ?
C19 H19A 0.9500 . ?
C19' C20' 1.381(4) . ?
C19' H19B 0.9500 . ?
C20 C21 1.391(4) . ?
C20 H20A 0.9500 . ?
C20' C21' 1.386(4) . ?
C20' H20B 0.9500 . ?
C21 C22 1.389(4) . ?
C21 H21A 0.9500 . ?
C21' C22' 1.389(4) . ?
C21' H21B 0.9500 . ?
C22 C23 1.385(4) . ?
C22 H22A 0.9500 . ?
C22' C23' 1.377(4) . ?
C22' H22B 0.9500 . ?
C23 H23A 0.9500 . ?
C23' H23B 0.9500 . ?

loop_
_geom_hbond_atom_site_label_D
_geom_hbond_atom_site_label_H
_geom_hbond_atom_site_label_A
_geom_hbond_distance_DH
_geom_hbond_distance_HA
_geom_hbond_distance_DA
_geom_hbond_angle_DHA
_geom_hbond_site_symmetry_A
O2 H2 O1' 0.91(3) 1.72(3) 2.631(2) 171(3) .
O2' H2' O1 0.69(4) 1.95(4) 2.641(3) 172(5) .
